data_2211880
loop_
_publ_author_name
'Li, Feng'

_publ_section_title
;
 Poly[triaquatris(\m-4-pyridine-3,5-dicarboxylato)didysprosium(III)]
;
_journal_coeditor_code LH2235
_journal_issue 1
_journal_name_full 'Acta Crystallographica Section E'
_journal_page_first m73
_journal_page_last m74
_journal_paper_doi 10.1107/S1600536806051622
_journal_volume 63
_journal_year 2007
_chemical_formula_iupac '[Dy2 (C7 H3 N1 O4)3 (H2 O1)3]'
_chemical_formula_moiety 'C21 H15 Dy2 N3 O15'
_chemical_formula_sum 'C21 H15 Dy2 N3 O15'
_chemical_formula_weight 874.36
_chemical_name_systematic
;
Poly[triaquatris(\m-4-pyridine-3,5-dicarboxylato)didysprosium(III)]
;
_space_group_IT_number 2
_symmetry_cell_setting triclinic
_symmetry_space_group_name_Hall '-P 1'
_symmetry_space_group_name_H-M 'P -1'
_atom_sites_solution_hydrogens geom
_atom_sites_solution_primary direct
_atom_sites_solution_secondary difmap
_audit_creation_method SHELXL-97
_cell_angle_alpha 97.7810(10)
_cell_angle_beta 95.5180(10)
_cell_angle_gamma 104.8190(10)
_cell_formula_units_Z 2
_cell_length_a 8.9266(2)
_cell_length_b 9.35950(10)
_cell_length_c 14.722(3)
_cell_measurement_reflns_used 6372
_cell_measurement_temperature 273(2)
_cell_measurement_theta_max 25.67
_cell_measurement_theta_min 1.41
_cell_volume 1167.1(2)
_computing_cell_refinement 'SAINT (Bruker, 2004)'
_computing_data_collection 'SMART (Bruker, 2004)'
_computing_data_reduction SAINT
_computing_molecular_graphics 'SHELXTL (Bruker, 2004)'
_computing_publication_material SHELXTL
_computing_structure_refinement 'SHELXL97 (Sheldrick, 1997)'
_computing_structure_solution 'SHELXS97 (Sheldrick, 1997)'
_diffrn_ambient_temperature 273(2)
_diffrn_detector_area_resol_mean 14.6306
_diffrn_measured_fraction_theta_full 0.982
_diffrn_measured_fraction_theta_max 0.982
_diffrn_measurement_device_type
;
Bruker SMART CCD
;
_diffrn_measurement_method \w
_diffrn_radiation_monochromator graphite
_diffrn_radiation_source 'fine-focus sealed tube'
_diffrn_radiation_type MoK\a
_diffrn_radiation_wavelength 0.71073
_diffrn_reflns_av_R_equivalents 0.0213
_diffrn_reflns_av_sigmaI/netI 0.0271
_diffrn_reflns_limit_h_max 7
_diffrn_reflns_limit_h_min -10
_diffrn_reflns_limit_k_max 11
_diffrn_reflns_limit_k_min -11
_diffrn_reflns_limit_l_max 17
_diffrn_reflns_limit_l_min -17
_diffrn_reflns_number 6372
_diffrn_reflns_theta_full 25.67
_diffrn_reflns_theta_max 25.67
_diffrn_reflns_theta_min 1.41
_diffrn_standards_number 0
_exptl_absorpt_coefficient_mu 6.443
_exptl_absorpt_correction_T_max 0.826
_exptl_absorpt_correction_T_min 0.672
_exptl_absorpt_correction_type multi-scan
_exptl_absorpt_process_details '(SADABS; Sheldrick, 1996)'
_exptl_crystal_colour colorless
_exptl_crystal_density_diffrn 2.488
_exptl_crystal_density_method 'not measured'
_exptl_crystal_description needle
_exptl_crystal_F_000 828
_exptl_crystal_size_max 0.10
_exptl_crystal_size_mid 0.05
_exptl_crystal_size_min 0.03
_refine_diff_density_max 1.235
_refine_diff_density_min -2.026
_refine_ls_extinction_method none
_refine_ls_goodness_of_fit_ref 1.013
_refine_ls_hydrogen_treatment constr
_refine_ls_matrix_type full
_refine_ls_number_parameters 370
_refine_ls_number_reflns 4351
_refine_ls_number_restraints 24
_refine_ls_restrained_S_all 1.015
_refine_ls_R_factor_all 0.0386
_refine_ls_R_factor_gt 0.0358
_refine_ls_shift/su_max 0.000
_refine_ls_shift/su_mean 0.000
_refine_ls_structure_factor_coef Fsqd
_refine_ls_weighting_details 'calc w=1/[\s^2^(Fo^2^)+(0.0721P)^2^+10.4697P] where P=(Fo^2^+2Fc^2^)/3'
_refine_ls_weighting_scheme calc
_refine_ls_wR_factor_gt 0.1033
_refine_ls_wR_factor_ref 0.1099
_reflns_number_gt 4055
_reflns_number_total 4351
_reflns_threshold_expression I>2\s(I)
_cod_data_source_file lh2235.cif
_cod_data_source_block I
_cod_database_code 2211880
_cod_database_fobs_code 2211880

loop_
_symmetry_equiv_pos_as_xyz
'x, y, z'
'-x, -y, -z'

loop_
_atom_site_type_symbol
_atom_site_label
_atom_site_fract_x
_atom_site_fract_y
_atom_site_fract_z
_atom_site_U_iso_or_equiv
_atom_site_adp_type
_atom_site_calc_flag
_atom_site_refinement_flags
_atom_site_occupancy
Dy Dy1 0.14045(3) 0.26704(3) 0.27409(2) 0.01651(12) Uani d . 1
O O1 0.0066(5) 0.6215(5) -0.1769(3) 0.0168(9) Uani d U 1
N N1 -0.1047(6) 0.2349(6) -0.0635(4) 0.0147(10) Uani d . 1
C C1 0.1193(7) 0.5877(6) -0.1378(4) 0.0091(11) Uani d . 1
Dy Dy2 0.54192(3) 0.14825(3) 0.16656(2) 0.01801(12) Uani d . 1
O O2 0.2603(5) 0.6631(5) -0.1282(3) 0.0169(9) Uani d U 1
N N2 -0.4848(7) 0.2491(6) 0.5265(4) 0.0171(11) Uani d . 1
C C2 0.0861(7) 0.4471(6) -0.0950(4) 0.0085(11) Uani d . 1
O O3 0.4244(5) 0.2707(5) 0.0457(3) 0.0182(9) Uani d . 1
N N3 0.8898(6) 0.6687(6) 0.3242(4) 0.0201(12) Uani d . 1
C C3 -0.0661(7) 0.3557(7) -0.1060(4) 0.0137(12) Uani d . 1
H H3 -0.1436 0.3783 -0.1438 0.016 Uiso calc R 1
O O4 0.2406(5) 0.1719(5) 0.1280(3) 0.0147(9) Uani d . 1
C C4 0.0088(7) 0.2024(7) -0.0097(4) 0.0142(12) Uani d . 1
H H4 -0.0179 0.1208 0.0209 0.017 Uiso calc R 1
O O5 -0.2497(6) 0.2143(5) 0.3021(3) 0.0196(10) Uani d . 1
C C5 0.1643(7) 0.2860(6) 0.0017(4) 0.0094(11) Uani d . 1
O O6 -0.0418(5) 0.1883(6) 0.3880(3) 0.0227(10) Uani d . 1
C C6 0.2037(6) 0.4101(7) -0.0415(4) 0.0104(11) Uani d . 1
H H6 0.3069 0.4680 -0.0350 0.012 Uiso calc R 1
O O7 -0.2327(5) -0.0700(5) 0.6681(3) 0.0185(9) Uani d . 1
C C7 0.2841(7) 0.2399(6) 0.0622(4) 0.0123(11) Uani d . 1
O O8 -0.4231(6) 0.0050(6) 0.7298(3) 0.0239(10) Uani d . 1
C C8 -0.1798(7) 0.1967(6) 0.3761(4) 0.0135(12) Uani d . 1
O O9 0.4647(5) 0.3444(5) 0.2712(3) 0.0164(9) Uani d . 1
C C9 -0.2715(7) 0.1847(7) 0.4572(4) 0.0119(11) Uani d . 1
O O10 0.3378(5) 0.5082(5) 0.2376(4) 0.0270(12) Uani d . 1
C C10 -0.3926(7) 0.2540(7) 0.4595(4) 0.0137(12) Uani d . 1
H H10 -0.4104 0.3064 0.4121 0.016 Uiso calc R 1
O O11 0.6978(5) 0.9808(5) 0.1403(3) 0.0159(9) Uani d . 1
C C11 -0.4574(7) 0.1725(7) 0.5933(4) 0.0142(12) Uani d . 1
H H11 -0.5202 0.1680 0.6403 0.017 Uiso calc R 1
O O12 0.9515(5) 1.0409(5) 0.1973(3) 0.0148(9) Uani d . 1
C C12 -0.3401(7) 0.0985(6) 0.5968(4) 0.0095(11) Uani d U 1
C C13 -0.2427(7) 0.1079(6) 0.5280(4) 0.0112(11) Uani d . 1
H H13 -0.1605 0.0638 0.5297 0.013 Uiso calc R 1
C C14 -0.3310(7) 0.0034(6) 0.6713(4) 0.0126(12) Uani d . 1
C C15 0.4620(7) 0.4750(7) 0.2556(4) 0.0145(12) Uani d . 1
C C16 0.6168(7) 0.5910(6) 0.2623(4) 0.0109(11) Uani d . 1
C C17 0.6346(7) 0.7189(7) 0.2216(4) 0.0113(11) Uani d . 1
H H17 0.5494 0.7362 0.1877 0.014 Uiso calc R 1
C C18 0.7815(7) 0.8206(6) 0.2323(4) 0.0102(11) Uani d . 1
C C19 0.9050(7) 0.7912(7) 0.2849(4) 0.0173(13) Uani d U 1
H H19 1.0029 0.8603 0.2931 0.021 Uiso calc R 1
C C20 0.7492(8) 0.5706(7) 0.3117(5) 0.0172(13) Uani d . 1
H H20 0.7386 0.4836 0.3373 0.021 Uiso calc R 1
C C21 0.8133(7) 0.9599(6) 0.1868(4) 0.0097(11) Uani d . 1
O O1W 0.2720(7) 0.3543(7) 0.4479(4) 0.0365(14) Uani d . 1
O O2W 0.0991(7) 0.5035(6) 0.3668(4) 0.0336(13) Uani d . 1
O O3W 0.3982(5) -0.0818(6) 0.0550(4) 0.0257(11) Uani d . 1

loop_
_atom_site_aniso_label
_atom_site_aniso_U_11
_atom_site_aniso_U_22
_atom_site_aniso_U_33
_atom_site_aniso_U_12
_atom_site_aniso_U_13
_atom_site_aniso_U_23
Dy1 0.01234(18) 0.01591(17) 0.02269(19) 0.00379(12) 0.00071(12) 0.00937(12)
O1 0.0146(18) 0.0167(18) 0.0225(19) 0.0076(15) -0.0022(15) 0.0116(15)
N1 0.008(2) 0.014(3) 0.021(3) 0.000(2) 0.000(2) 0.008(2)
C1 0.008(3) 0.006(3) 0.013(3) 0.000(2) 0.002(2) 0.005(2)
Dy2 0.01282(18) 0.01763(19) 0.02464(19) 0.00282(13) 0.00111(13) 0.01081(13)
O2 0.0133(18) 0.0155(18) 0.0212(18) -0.0010(15) 0.0007(15) 0.0121(15)
N2 0.023(3) 0.019(3) 0.017(3) 0.014(2) 0.006(2) 0.010(2)
C2 0.011(3) 0.008(3) 0.009(3) 0.003(2) 0.003(2) 0.006(2)
O3 0.008(2) 0.028(2) 0.023(2) 0.0044(18) 0.0016(17) 0.0158(19)
N3 0.013(3) 0.015(3) 0.031(3) 0.001(2) -0.007(2) 0.011(2)
C3 0.006(3) 0.017(3) 0.019(3) 0.003(2) -0.002(2) 0.007(2)
O4 0.011(2) 0.018(2) 0.017(2) 0.0025(17) -0.0001(16) 0.0118(17)
C4 0.014(3) 0.011(3) 0.017(3) 0.000(2) 0.000(2) 0.006(2)
O5 0.024(2) 0.025(2) 0.013(2) 0.009(2) 0.0052(18) 0.0094(18)
C5 0.009(3) 0.010(3) 0.011(3) 0.004(2) 0.001(2) 0.004(2)
O6 0.013(2) 0.034(3) 0.024(2) 0.006(2) 0.0067(18) 0.009(2)
C6 0.002(3) 0.012(3) 0.016(3) 0.000(2) 0.000(2) 0.003(2)
O7 0.015(2) 0.020(2) 0.025(2) 0.0090(19) 0.0016(18) 0.0157(19)
C7 0.011(3) 0.010(3) 0.015(3) 0.001(2) 0.000(2) 0.005(2)
O8 0.029(3) 0.028(3) 0.024(2) 0.013(2) 0.014(2) 0.019(2)
C8 0.016(3) 0.010(3) 0.015(3) 0.000(2) 0.004(2) 0.007(2)
O9 0.012(2) 0.012(2) 0.025(2) -0.0008(17) -0.0004(18) 0.0094(18)
C9 0.009(3) 0.015(3) 0.011(3) 0.001(2) 0.002(2) 0.006(2)
O10 0.008(2) 0.015(2) 0.058(3) 0.0001(18) 0.002(2) 0.014(2)
C10 0.014(3) 0.012(3) 0.017(3) 0.005(2) 0.000(2) 0.009(2)
O11 0.014(2) 0.012(2) 0.023(2) 0.0053(17) -0.0014(17) 0.0065(17)
C11 0.015(3) 0.016(3) 0.016(3) 0.008(2) 0.005(2) 0.006(2)
O12 0.007(2) 0.0083(19) 0.026(2) -0.0029(16) 0.0017(17) 0.0053(17)
C12 0.010(2) 0.009(2) 0.010(2) 0.0017(17) -0.0011(17) 0.0064(17)
C13 0.010(3) 0.012(3) 0.013(3) 0.005(2) 0.001(2) 0.004(2)
C14 0.011(3) 0.011(3) 0.015(3) -0.002(2) -0.002(2) 0.009(2)
C15 0.010(3) 0.013(3) 0.019(3) -0.004(2) 0.004(2) 0.006(2)
C16 0.005(3) 0.008(3) 0.017(3) -0.003(2) 0.001(2) 0.002(2)
C17 0.007(3) 0.012(3) 0.015(3) 0.004(2) 0.000(2) 0.001(2)
C18 0.007(3) 0.009(3) 0.016(3) 0.002(2) 0.001(2) 0.003(2)
C19 0.014(2) 0.014(2) 0.022(2) -0.0006(19) -0.0005(19) 0.0058(19)
C20 0.020(3) 0.007(3) 0.026(3) 0.004(2) 0.000(3) 0.009(2)
C21 0.009(3) 0.010(3) 0.013(3) 0.006(2) 0.005(2) 0.002(2)
O1W 0.035(3) 0.040(3) 0.034(3) 0.023(3) -0.019(2) -0.003(2)
O2W 0.039(3) 0.030(3) 0.034(3) 0.025(3) -0.012(2) -0.005(2)
O3W 0.010(2) 0.023(3) 0.036(3) -0.0082(19) -0.0014(19) 0.008(2)

loop_
_atom_type_symbol
_atom_type_description
_atom_type_scat_dispersion_real
_atom_type_scat_dispersion_imag
_atom_type_scat_source
C C 0.0033 0.0016 'International Tables Vol C Tables 4.2.6.8 and 6.1.1.4'
H H 0.0000 0.0000 'International Tables Vol C Tables 4.2.6.8 and 6.1.1.4'
N N 0.0061 0.0033 'International Tables Vol C Tables 4.2.6.8 and 6.1.1.4'
O O 0.0106 0.0060 'International Tables Vol C Tables 4.2.6.8 and 6.1.1.4'
Dy Dy -0.1892 4.4098 'International Tables Vol C Tables 4.2.6.8 and 6.1.1.4'

loop_
_geom_angle_atom_site_label_1
_geom_angle_atom_site_label_2
_geom_angle_atom_site_label_3
_geom_angle_site_symmetry_1
_geom_angle_site_symmetry_3
_geom_angle
O1 Dy1 O12 2_565 1_445 82.54(15)
O1 Dy1 O7 2_565 2_556 158.04(16)
O12 Dy1 O7 1_445 2_556 76.17(15)
O1 Dy1 O6 2_565 . 102.09(15)
O12 Dy1 O6 1_445 . 73.82(16)
O7 Dy1 O6 2_556 . 77.22(16)
O1 Dy1 O4 2_565 . 85.99(14)
O12 Dy1 O4 1_445 . 71.86(14)
O7 Dy1 O4 2_556 . 82.37(14)
O6 Dy1 O4 . . 143.31(15)
O1 Dy1 O2W 2_565 . 70.40(16)
O12 Dy1 O2W 1_445 . 129.71(17)
O7 Dy1 O2W 2_556 . 128.29(17)
O6 Dy1 O2W . . 71.68(19)
O4 Dy1 O2W . . 142.88(17)
O1 Dy1 O1W 2_565 . 131.15(16)
O12 Dy1 O1W 1_445 . 131.70(17)
O7 Dy1 O1W 2_556 . 69.22(16)
O6 Dy1 O1W . . 66.56(18)
O4 Dy1 O1W . . 132.45(16)
O2W Dy1 O1W . . 60.86(16)
O1 Dy1 O10 2_565 . 73.39(15)
O12 Dy1 O10 1_445 . 140.94(16)
O7 Dy1 O10 2_556 . 121.16(15)
O6 Dy1 O10 . . 140.55(17)
O4 Dy1 O10 . . 76.12(16)
O2W Dy1 O10 . . 69.98(19)
O1W Dy1 O10 . . 86.74(19)
O1 Dy1 O9 2_565 . 116.61(14)
O12 Dy1 O9 1_445 . 127.32(14)
O7 Dy1 O9 2_556 . 73.78(14)
O6 Dy1 O9 . . 136.78(14)
O4 Dy1 O9 . . 62.12(13)
O2W Dy1 O9 . . 102.81(16)
O1W Dy1 O9 . . 73.47(16)
O10 Dy1 O9 . . 47.68(13)
C1 O1 Dy1 . 2_565 161.0(4)
C4 N1 C3 . . 118.5(5)
O1 C1 O2 . . 125.6(5)
O1 C1 C2 . . 118.0(5)
O2 C1 C2 . . 116.3(5)
O2 Dy2 O11 2_665 1_545 88.94(15)
O2 Dy2 O8 2_665 2_556 153.15(17)
O11 Dy2 O8 1_545 2_556 87.22(16)
O2 Dy2 O5 2_665 1_655 75.39(15)
O11 Dy2 O5 1_545 1_655 73.93(15)
O8 Dy2 O5 2_556 1_655 78.01(16)
O2 Dy2 O3W 2_665 . 122.91(16)
O11 Dy2 O3W 1_545 . 68.21(16)
O8 Dy2 O3W 2_556 . 79.91(17)
O5 Dy2 O3W 1_655 . 136.70(16)
O2 Dy2 O9 2_665 . 88.93(15)
O11 Dy2 O9 1_545 . 150.52(14)
O8 Dy2 O9 2_556 . 81.60(15)
O5 Dy2 O9 1_655 . 77.09(14)
O3W Dy2 O9 . . 135.19(15)
O2 Dy2 O3 2_665 . 71.25(15)
O11 Dy2 O3 1_545 . 125.98(15)
O8 Dy2 O3 2_556 . 130.93(16)
O5 Dy2 O3 1_655 . 139.96(15)
O3W Dy2 O3 . . 81.32(16)
O9 Dy2 O3 . . 80.74(15)
O2 Dy2 O4 2_665 . 115.95(14)
O11 Dy2 O4 1_545 . 142.05(14)
O8 Dy2 O4 2_556 . 81.94(14)
O5 Dy2 O4 1_655 . 137.50(14)
O3W Dy2 O4 . . 74.11(15)
O9 Dy2 O4 . . 63.08(13)
O3 Dy2 O4 . . 49.31(13)
C1 O2 Dy2 . 2_665 151.0(4)
C11 N2 C10 . . 116.9(5)
C3 C2 C6 . . 119.2(5)
C3 C2 C1 . . 119.3(5)
C6 C2 C1 . . 121.4(5)
C7 O3 Dy2 . . 99.8(4)
C20 N3 C19 . . 117.8(5)
N1 C3 C2 . . 121.8(5)
N1 C3 H3 . . 119.1
C2 C3 H3 . . 119.1
C7 O4 Dy1 . . 129.2(4)
C7 O4 Dy2 . . 88.5(3)
Dy1 O4 Dy2 . . 111.28(15)
N1 C4 C5 . . 122.6(5)
N1 C4 H4 . . 118.7
C5 C4 H4 . . 118.7
C8 O5 Dy2 . 1_455 156.0(4)
C6 C5 C4 . . 118.8(5)
C6 C5 C7 . . 122.2(5)
C4 C5 C7 . . 119.0(5)
C8 O6 Dy1 . . 120.5(4)
C5 C6 C2 . . 118.9(5)
C5 C6 H6 . . 120.6
C2 C6 H6 . . 120.6
C14 O7 Dy1 . 2_556 146.2(4)
O3 C7 O4 . . 122.3(5)
O3 C7 C5 . . 119.0(5)
O4 C7 C5 . . 118.7(5)
C14 O8 Dy2 . 2_556 139.1(4)
O6 C8 O5 . . 125.6(6)
O6 C8 C9 . . 117.8(5)
O5 C8 C9 . . 116.5(5)
C15 O9 Dy2 . . 126.8(4)
C15 O9 Dy1 . . 90.3(3)
Dy2 O9 Dy1 . . 111.11(15)
C13 C9 C10 . . 118.8(5)
C13 C9 C8 . . 123.5(5)
C10 C9 C8 . . 117.7(5)
C15 O10 Dy1 . . 99.1(4)
N2 C10 C9 . . 123.6(5)
N2 C10 H10 . . 118.2
C9 C10 H10 . . 118.2
C21 O11 Dy2 . 1_565 133.5(4)
N2 C11 C12 . . 123.8(6)
N2 C11 H11 . . 118.1
C12 C11 H11 . . 118.1
C21 O12 Dy1 . 1_665 147.7(4)
C13 C12 C11 . . 118.5(5)
C13 C12 C14 . . 122.8(5)
C11 C12 C14 . . 118.6(5)
C9 C13 C12 . . 118.3(5)
C9 C13 H13 . . 120.8
C12 C13 H13 . . 120.8
O7 C14 O8 . . 126.2(5)
O7 C14 C12 . . 116.8(5)
O8 C14 C12 . . 117.0(5)
O10 C15 O9 . . 122.1(5)
O10 C15 C16 . . 120.2(5)
O9 C15 C16 . . 117.6(5)
C17 C16 C20 . . 117.9(5)
C17 C16 C15 . . 123.0(5)
C20 C16 C15 . . 119.1(5)
C16 C17 C18 . . 119.0(5)
C16 C17 H17 . . 120.5
C18 C17 H17 . . 120.5
C17 C18 C19 . . 118.4(5)
C17 C18 C21 . . 122.6(5)
C19 C18 C21 . . 118.9(5)
N3 C19 C18 . . 123.2(6)
N3 C19 H19 . . 118.4
C18 C19 H19 . . 118.4
N3 C20 C16 . . 123.7(5)
N3 C20 H20 . . 118.2
C16 C20 H20 . . 118.2
O12 C21 O11 . . 126.1(5)
O12 C21 C18 . . 117.6(5)
O11 C21 C18 . . 116.2(5)

loop_
_geom_bond_atom_site_label_1
_geom_bond_atom_site_label_2
_geom_bond_site_symmetry_2
_geom_bond_distance
Dy1 O1 2_565 2.367(4)
Dy1 O12 1_445 2.400(4)
Dy1 O7 2_556 2.423(4)
Dy1 O6 . 2.500(5)
Dy1 O4 . 2.545(4)
Dy1 O2W . 2.568(5)
Dy1 O1W . 2.638(5)
Dy1 O10 . 2.639(5)
Dy1 O9 . 2.804(4)
O1 C1 . 1.243(7)
O1 Dy1 2_565 2.367(4)
N1 C4 . 1.347(8)
N1 C3 . 1.350(8)
C1 O2 . 1.260(7)
C1 C2 . 1.509(7)
Dy2 O2 2_665 2.328(4)
Dy2 O11 1_545 2.365(4)
Dy2 O8 2_556 2.374(4)
Dy2 O5 1_655 2.488(5)
Dy2 O3W . 2.490(5)
Dy2 O9 . 2.511(5)
Dy2 O3 . 2.528(4)
Dy2 O4 . 2.766(4)
O2 Dy2 2_665 2.328(4)
N2 C11 . 1.333(8)
N2 C10 . 1.342(8)
C2 C3 . 1.389(8)
C2 C6 . 1.394(8)
O3 C7 . 1.266(8)
N3 C20 . 1.331(8)
N3 C19 . 1.334(8)
C3 H3 . 0.9300
O4 C7 . 1.268(7)
C4 C5 . 1.389(8)
C4 H4 . 0.9300
O5 C8 . 1.254(8)
O5 Dy2 1_455 2.488(5)
C5 C6 . 1.383(8)
C5 C7 . 1.509(8)
O6 C8 . 1.252(8)
C6 H6 . 0.9300
O7 C14 . 1.245(8)
O7 Dy1 2_556 2.423(4)
O8 C14 . 1.248(8)
O8 Dy2 2_556 2.374(4)
C8 C9 . 1.512(8)
O9 C15 . 1.280(8)
C9 C13 . 1.385(8)
C9 C10 . 1.396(8)
O10 C15 . 1.240(8)
C10 H10 . 0.9300
O11 C21 . 1.255(7)
O11 Dy2 1_565 2.365(4)
C11 C12 . 1.396(8)
C11 H11 . 0.9300
O12 C21 . 1.255(7)
O12 Dy1 1_665 2.400(4)
C12 C13 . 1.394(8)
C12 C14 . 1.512(7)
C13 H13 . 0.9300
C15 C16 . 1.508(8)
C16 C17 . 1.390(8)
C16 C20 . 1.396(8)
C17 C18 . 1.390(8)
C17 H17 . 0.9300
C18 C19 . 1.393(9)
C18 C21 . 1.521(8)
C19 H19 . 0.9300
C20 H20 . 0.9300
